data_9005295
loop_
_publ_author_name
'Lucchesi, S.'
'Russo, U.'
'Della Giusta, A.'

_publ_section_title
;
 Crystal chemistry and cation distribution in some
 Mn-rich natural and synthetic spinels
 Sample: FRK1b
;
_journal_name_full 'European Journal of Mineralogy'
_journal_page_first 31
_journal_page_last 42
_journal_volume 9
_journal_year 1997
_chemical_formula_sum 'Al0.057 Fe2.266 Mg0.019 Mn0.339 O4 Ti0.025 Zn0.298'
_chemical_name_mineral Franklinite
_space_group_IT_number 227
_symmetry_space_group_name_Hall '-F 4vw 2vw 3'
_symmetry_space_group_name_H-M 'F d -3 m :2'
_cell_angle_alpha 90
_cell_angle_beta 90
_cell_angle_gamma 90
_cell_length_a 8.4576
_cell_length_b 8.4576
_cell_length_c 8.4576
_cell_formula_units_Z 8
_cell_volume 604.981
_database_code_amcsd 0006641
_exptl_crystal_density_diffrn 5.090
_cod_original_cell_volume 604.980
_cod_original_sg_symbol_H-M 'F d 3 m'
_cod_original_formula_sum 'Mn.339 Fe2.266 Zn.298 Mg.019 Al.057 Ti.025 O4'
_cod_database_code 9005295

loop_
_space_group_symop_operation_xyz
x,y,z
x,1/2+y,1/2+z
1/2+x,y,1/2+z
1/2+x,1/2+y,z
3/4+z,1/2-x,1/4+y
3/4+z,-x,3/4+y
1/4+z,1/2-x,3/4+y
1/4+z,-x,1/4+y
3/4-y,1/2+z,1/4-x
3/4-y,+z,3/4-x
1/4-y,1/2+z,3/4-x
1/4-y,+z,1/4-x
3/4+x,1/2-y,1/4+z
3/4+x,-y,3/4+z
1/4+x,1/2-y,3/4+z
1/4+x,-y,1/4+z
3/4-z,1/2+x,1/4-y
3/4-z,+x,3/4-y
1/4-z,1/2+x,3/4-y
1/4-z,+x,1/4-y
3/4+y,1/2-z,1/4+x
3/4+y,-z,3/4+x
1/4+y,1/2-z,3/4+x
1/4+y,-z,1/4+x
3/4-x,1/2+y,1/4-z
3/4-x,+y,3/4-z
1/4-x,1/2+y,3/4-z
1/4-x,+y,1/4-z
1/2+x,3/4-z,1/4-y
1/2+x,1/4-z,3/4-y
+x,3/4-z,3/4-y
+x,1/4-z,1/4-y
1/2-z,3/4+y,1/4+x
1/2-z,1/4+y,3/4+x
-z,3/4+y,3/4+x
-z,1/4+y,1/4+x
1/2+y,3/4-x,1/4-z
1/2+y,1/4-x,3/4-z
+y,3/4-x,3/4-z
+y,1/4-x,1/4-z
1/2-x,3/4+z,1/4+y
1/2-x,1/4+z,3/4+y
-x,3/4+z,3/4+y
-x,1/4+z,1/4+y
1/2+z,3/4-y,1/4-x
1/2+z,1/4-y,3/4-x
+z,3/4-y,3/4-x
+z,1/4-y,1/4-x
1/2-y,3/4+x,1/4+z
1/2-y,1/4+x,3/4+z
-y,3/4+x,3/4+z
-y,1/4+x,1/4+z
x,1/2+z,1/2+y
x,+z,+y
1/2+x,1/2+z,+y
1/2+x,+z,1/2+y
-z,1/2-y,1/2-x
-z,-y,-x
1/2-z,1/2-y,-x
1/2-z,-y,1/2-x
y,1/2+x,1/2+z
y,+x,+z
1/2+y,1/2+x,+z
1/2+y,+x,1/2+z
-x,1/2-z,1/2-y
-x,-z,-y
1/2-x,1/2-z,-y
1/2-x,-z,1/2-y
z,1/2+y,1/2+x
z,+y,+x
1/2+z,1/2+y,+x
1/2+z,+y,1/2+x
-y,1/2-x,1/2-z
-y,-x,-z
1/2-y,1/2-x,-z
1/2-y,-x,1/2-z
3/4+z,1/4+x,1/2-y
3/4+z,3/4+x,-y
1/4+z,1/4+x,-y
1/4+z,3/4+x,1/2-y
3/4-y,1/4-z,1/2+x
3/4-y,3/4-z,+x
1/4-y,1/4-z,+x
1/4-y,3/4-z,1/2+x
3/4+x,1/4+y,1/2-z
3/4+x,3/4+y,-z
1/4+x,1/4+y,-z
1/4+x,3/4+y,1/2-z
3/4-z,1/4-x,1/2+y
3/4-z,3/4-x,+y
1/4-z,1/4-x,+y
1/4-z,3/4-x,1/2+y
3/4+y,1/4+z,1/2-x
3/4+y,3/4+z,-x
1/4+y,1/4+z,-x
1/4+y,3/4+z,1/2-x
3/4-x,1/4-y,1/2+z
3/4-x,3/4-y,+z
1/4-x,1/4-y,+z
1/4-x,3/4-y,1/2+z
-z,3/4+x,3/4+y
-z,1/4+x,1/4+y
1/2-z,3/4+x,1/4+y
1/2-z,1/4+x,3/4+y
y,3/4-z,3/4-x
y,1/4-z,1/4-x
1/2+y,3/4-z,1/4-x
1/2+y,1/4-z,3/4-x
-x,3/4+y,3/4+z
-x,1/4+y,1/4+z
1/2-x,3/4+y,1/4+z
1/2-x,1/4+y,3/4+z
z,3/4-x,3/4-y
z,1/4-x,1/4-y
1/2+z,3/4-x,1/4-y
1/2+z,1/4-x,3/4-y
-y,3/4+z,3/4+x
-y,1/4+z,1/4+x
1/2-y,3/4+z,1/4+x
1/2-y,1/4+z,3/4+x
x,3/4-y,3/4-z
x,1/4-y,1/4-z
1/2+x,3/4-y,1/4-z
1/2+x,1/4-y,3/4-z
1/4-x,1/2+z,3/4-y
1/4-x,+z,1/4-y
3/4-x,1/2+z,1/4-y
3/4-x,+z,3/4-y
1/4+z,1/2-y,3/4+x
1/4+z,-y,1/4+x
3/4+z,1/2-y,1/4+x
3/4+z,-y,3/4+x
1/4-y,1/2+x,3/4-z
1/4-y,+x,1/4-z
3/4-y,1/2+x,1/4-z
3/4-y,+x,3/4-z
1/4+x,1/2-z,3/4+y
1/4+x,-z,1/4+y
3/4+x,1/2-z,1/4+y
3/4+x,-z,3/4+y
1/4-z,1/2+y,3/4-x
1/4-z,+y,1/4-x
3/4-z,1/2+y,1/4-x
3/4-z,+y,3/4-x
1/4+y,1/2-x,3/4+z
1/4+y,-x,1/4+z
3/4+y,1/2-x,1/4+z
3/4+y,-x,3/4+z
3/4-x,3/4-z,y
3/4-x,1/4-z,1/2+y
1/4-x,3/4-z,1/2+y
1/4-x,1/4-z,y
3/4+z,3/4+y,-x
3/4+z,1/4+y,1/2-x
1/4+z,3/4+y,1/2-x
1/4+z,1/4+y,-x
3/4-y,3/4-x,z
3/4-y,1/4-x,1/2+z
1/4-y,3/4-x,1/2+z
1/4-y,1/4-x,z
3/4+x,3/4+z,-y
3/4+x,1/4+z,1/2-y
1/4+x,3/4+z,1/2-y
1/4+x,1/4+z,-y
3/4-z,3/4-y,x
3/4-z,1/4-y,1/2+x
1/4-z,3/4-y,1/2+x
1/4-z,1/4-y,x
3/4+y,3/4+x,-z
3/4+y,1/4+x,1/2-z
1/4+y,3/4+x,1/2-z
1/4+y,1/4+x,-z
-z,-x,-y
-z,1/2-x,1/2-y
1/2-z,-x,1/2-y
1/2-z,1/2-x,-y
y,z,x
y,1/2+z,1/2+x
1/2+y,z,1/2+x
1/2+y,1/2+z,x
-x,-y,-z
-x,1/2-y,1/2-z
1/2-x,-y,1/2-z
1/2-x,1/2-y,-z
z,x,y
z,1/2+x,1/2+y
1/2+z,x,1/2+y
1/2+z,1/2+x,y
-y,-z,-x
-y,1/2-z,1/2-x
1/2-y,-z,1/2-x
1/2-y,1/2-z,-x

loop_
_atom_site_label
_atom_site_fract_x
_atom_site_fract_y
_atom_site_fract_z
_atom_site_occupancy
_atom_site_U_iso_or_equiv
MnT 0.12500 0.12500 0.12500 0.29880 0.00920
FeT 0.12500 0.12500 0.12500 0.40490 0.00920
ZnT 0.12500 0.12500 0.12500 0.29770 0.00920
MgM 0.50000 0.50000 0.50000 0.00950 0.00930
AlM 0.50000 0.50000 0.50000 0.02830 0.00930
FeM 0.50000 0.50000 0.50000 0.93040 0.00930
MnM 0.50000 0.50000 0.50000 0.01990 0.00930
TiM 0.50000 0.50000 0.50000 0.01250 0.00930
O 0.26139 0.26139 0.26139 1.00000 0.01000

loop_
_cod_related_entry_id
_cod_related_entry_database
_cod_related_entry_code
1 AMCSD 0006641
